data_4515658
loop_
_publ_author_name
'Zhu, Cheng-Liang'
'Wang, Cheng'
'Qin, Qi-Xue'
'Yruegas, Sam'
'Martin, Caleb D.'
'Xu, Hao'

_publ_section_title
;
 Iron(II)-Catalyzed Azidotrifluoromethylation of Olefins and
 N-Heterocycles for Expedient Vicinal Trifluoromethyl Amine Synthesis.
;
_journal_issue 6
_journal_name_full 'ACS catalysis'
_journal_page_first 5032
_journal_page_last 5037
_journal_paper_doi 10.1021/acscatal.8b01253
_journal_volume 8
_journal_year 2018
_chemical_formula_moiety 'C15 H19 Fe N9 O2, C H2 Cl2'
_chemical_formula_sum 'C16 H21 Cl2 Fe N9 O2'
_chemical_formula_weight 498.17
_space_group_crystal_system orthorhombic
_space_group_IT_number 33
_space_group_name_Hall 'P 2c -2n'
_space_group_name_H-M_alt 'P n a 21'
_atom_sites_solution_hydrogens geom
_audit_creation_method SHELXL-2013
_cell_angle_alpha 90
_cell_angle_beta 90
_cell_angle_gamma 90
_cell_formula_units_Z 4
_cell_length_a 13.7551(17)
_cell_length_b 18.856(2)
_cell_length_c 8.4263(9)
_cell_measurement_reflns_used 9963
_cell_measurement_temperature 150(2)
_cell_measurement_theta_max 25.65
_cell_measurement_theta_min 2.65
_cell_volume 2185.5(4)
_computing_cell_refinement 'Bruker SAINT'
_computing_data_collection 'Bruker APEX2'
_computing_data_reduction 'Bruker SAINT'
_computing_molecular_graphics 'Bruker SHELXTL'
_computing_publication_material 'Bruker SHELXTL'
_computing_structure_refinement 'SHELXL-2014 (Sheldrick 2014)'
_computing_structure_solution 'SHELXS-97 (Sheldrick 2008)'
_diffrn_ambient_temperature 150(2)
_diffrn_measured_fraction_theta_full 0.999
_diffrn_measured_fraction_theta_max 0.999
_diffrn_measurement_device_type 'Bruker APEX-II CCD'
_diffrn_measurement_method '\f and \w scans'
_diffrn_radiation_type MoK\a
_diffrn_radiation_wavelength 0.71073
_diffrn_reflns_av_R_equivalents 0.1018
_diffrn_reflns_av_unetI/netI 0.0642
_diffrn_reflns_Laue_measured_fraction_full 0.999
_diffrn_reflns_Laue_measured_fraction_max 0.999
_diffrn_reflns_limit_h_max 18
_diffrn_reflns_limit_h_min -18
_diffrn_reflns_limit_k_max 24
_diffrn_reflns_limit_k_min -24
_diffrn_reflns_limit_l_max 11
_diffrn_reflns_limit_l_min -11
_diffrn_reflns_number 49112
_diffrn_reflns_point_group_measured_fraction_full 0.999
_diffrn_reflns_point_group_measured_fraction_max 0.994
_diffrn_reflns_theta_full 25.242
_diffrn_reflns_theta_max 27.870
_diffrn_reflns_theta_min 2.619
_exptl_absorpt_coefficient_mu 0.967
_exptl_absorpt_correction_T_max 1.000
_exptl_absorpt_correction_T_min 0.9178
_exptl_absorpt_correction_type multi-scan
_exptl_absorpt_process_details SADABs
_exptl_crystal_colour black
_exptl_crystal_density_diffrn 1.514
_exptl_crystal_description platelike
_exptl_crystal_F_000 1024
_exptl_crystal_size_max 0.167
_exptl_crystal_size_mid 0.097
_exptl_crystal_size_min 0.072
_refine_diff_density_max 0.645
_refine_diff_density_min -0.617
_refine_diff_density_rms 0.109
_refine_ls_abs_structure_details
;
 Flack x determined using 1598 quotients [(I+)-(I-)]/[(I+)+(I-)]
 (Parsons and Flack (2004), Acta Cryst. A60, s61).
;
_refine_ls_abs_structure_Flack 0.029(10)
_refine_ls_extinction_method none
_refine_ls_goodness_of_fit_ref 1.108
_refine_ls_hydrogen_treatment constr
_refine_ls_matrix_type full
_refine_ls_number_parameters 275
_refine_ls_number_reflns 5180
_refine_ls_number_restraints 1
_refine_ls_restrained_S_all 1.107
_refine_ls_R_factor_all 0.0940
_refine_ls_R_factor_gt 0.0664
_refine_ls_shift/su_max 0.000
_refine_ls_shift/su_mean 0.000
_refine_ls_structure_factor_coef Fsqd
_refine_ls_weighting_details 'w=1/[\s^2^(Fo^2^)+(0.0600P)^2^+6.4681P] where P=(Fo^2^+2Fc^2^)/3'
_refine_ls_weighting_scheme calc
_refine_ls_wR_factor_gt 0.1503
_refine_ls_wR_factor_ref 0.1609
_reflns_Friedel_coverage 0.865
_reflns_Friedel_fraction_full 1.000
_reflns_Friedel_fraction_max 0.989
_reflns_number_gt 4103
_reflns_number_total 5180
_reflns_threshold_expression 'I > 2\s(I)'
_cod_data_source_file cs8b01253_si_007.cif
_cod_data_source_block XH01
_cod_database_code 4515658
_shelx_space_group_comment
;
The symmetry employed for this shelxl refinement is uniquely defined
by the following loop, which should always be used as a source of
symmetry information in preference to the above space-group names.
They are only intended as comments.
;
_shelx_estimated_absorpt_t_min 0.454
_shelx_estimated_absorpt_t_max 0.855
_shelxl_version_number 2013-4

loop_
_space_group_symop_operation_xyz
'x, y, z'
'-x, -y, z+1/2'
'-x+1/2, y+1/2, z+1/2'
'x+1/2, -y+1/2, z'

loop_
_atom_site_label
_atom_site_type_symbol
_atom_site_fract_x
_atom_site_fract_y
_atom_site_fract_z
_atom_site_U_iso_or_equiv
_atom_site_adp_type
_atom_site_occupancy
_atom_site_site_symmetry_order
_atom_site_calc_flag
_atom_site_refinement_flags_posn
_atom_site_refinement_flags_adp
Fe1 Fe 0.49148(6) 0.89378(5) 0.48964(14) 0.0178(2) Uani 1 1 d . .
Cl1 Cl 0.5015(3) 0.63059(16) -0.1495(4) 0.0666(9) Uani 1 1 d . .
Cl2 Cl 0.51333(19) 0.53367(15) 0.1198(4) 0.0538(7) Uani 1 1 d . .
O1 O 0.2769(4) 0.7900(3) 0.2079(7) 0.0307(13) Uani 1 1 d . .
N4 N 0.6454(4) 0.9217(3) 0.4279(7) 0.0190(12) Uani 1 1 d . .
N1 N 0.5252(5) 0.7869(4) 0.5628(8) 0.0252(14) Uani 1 1 d . .
N1A N 0.4930(4) 0.7386(3) 0.4901(10) 0.0248(12) Uani 1 1 d . .
N6 N 0.5142(4) 0.8604(3) 0.2487(7) 0.0184(13) Uani 1 1 d . .
C102 C 0.1999(6) 0.9094(5) 0.4839(14) 0.041(2) Uani 1 1 d . .
H10A H 0.2323 0.9383 0.5648 0.062 Uiso 1 1 calc R U
H10B H 0.1321 0.9013 0.5148 0.062 Uiso 1 1 calc R U
H10C H 0.2019 0.9341 0.3817 0.062 Uiso 1 1 calc R U
N5 N 0.3506(4) 0.8513(3) 0.4054(7) 0.0198(13) Uani 1 1 d . .
C101 C 0.7025(6) 1.0360(4) 0.5294(9) 0.0265(17) Uani 1 1 d . .
H10D H 0.6849 1.0583 0.4284 0.040 Uiso 1 1 calc R U
H10E H 0.7583 1.0609 0.5757 0.040 Uiso 1 1 calc R U
H10F H 0.6472 1.0386 0.6025 0.040 Uiso 1 1 calc R U
O101 O 0.7596(4) 0.9189(3) 0.2371(7) 0.0272(12) Uani 1 1 d . .
N3 N 0.4508(5) 0.9998(4) 0.4104(8) 0.0276(15) Uani 1 1 d . .
N9 N 0.4884(5) 1.0352(3) 0.3132(7) 0.0222(14) Uani 1 1 d . .
N1B N 0.4619(6) 0.6910(4) 0.4166(10) 0.0395(18) Uani 1 1 d . .
C2 C 0.6013(6) 0.8683(4) 0.1803(9) 0.0212(15) Uani 1 1 d . .
C3 C 0.6208(6) 0.8428(4) 0.0293(8) 0.0257(17) Uani 1 1 d . .
H2 H 0.6836 0.8479 -0.0159 0.031 Uiso 1 1 calc R U
C4 C 0.5466(7) 0.8096(4) -0.0546(10) 0.033(2) Uani 1 1 d . .
H9 H 0.5573 0.7929 -0.1596 0.040 Uiso 1 1 calc R U
C5 C 0.4558(6) 0.8012(4) 0.0179(8) 0.0224(16) Uani 1 1 d . .
H8 H 0.4040 0.7781 -0.0356 0.027 Uiso 1 1 calc R U
C6 C 0.4439(6) 0.8275(4) 0.1701(9) 0.0214(16) Uani 1 1 d . .
C7 C 0.3546(6) 0.8235(4) 0.2663(9) 0.0220(15) Uani 1 1 d . .
C8 C 0.2066(7) 0.7902(6) 0.3412(12) 0.047(3) Uani 1 1 d . .
H7 H 0.1971 0.7416 0.3829 0.056 Uiso 1 1 calc R U
H3 H 0.1430 0.8091 0.3061 0.056 Uiso 1 1 calc R U
C9 C 0.2518(5) 0.8386(4) 0.4690(10) 0.0274(17) Uani 1 1 d . .
C10 C 0.2604(7) 0.8021(5) 0.6290(12) 0.042(2) Uani 1 1 d . .
H4 H 0.2953 0.7571 0.6162 0.063 Uiso 1 1 calc R U
H5 H 0.1952 0.7928 0.6713 0.063 Uiso 1 1 calc R U
H6 H 0.2961 0.8327 0.7026 0.063 Uiso 1 1 calc R U
C11 C 0.6704(5) 0.9040(4) 0.2865(9) 0.0224(16) Uani 1 1 d . .
C12 C 0.7293(5) 0.9581(3) 0.5007(10) 0.0199(14) Uani 1 1 d . .
C13 C 0.8094(6) 0.9506(5) 0.3720(9) 0.0282(18) Uani 1 1 d . .
H11 H 0.8367 0.9975 0.3437 0.034 Uiso 1 1 calc R U
H10 H 0.8627 0.9195 0.4096 0.034 Uiso 1 1 calc R U
C14 C 0.7574(7) 0.9216(5) 0.6547(10) 0.0321(19) Uani 1 1 d . .
H14 H 0.7058 0.9286 0.7334 0.048 Uiso 1 1 calc R U
H13 H 0.8182 0.9420 0.6947 0.048 Uiso 1 1 calc R U
H12 H 0.7663 0.8708 0.6355 0.048 Uiso 1 1 calc R U
N2 N 0.4713(6) 0.9277(4) 0.7216(8) 0.0311(16) Uani 1 1 d . .
C16 C 0.4634(11) 0.6130(7) 0.0441(14) 0.063(3) Uani 1 1 d . .
H17 H 0.3916 0.6096 0.0460 0.076 Uiso 1 1 calc R U
H16 H 0.4826 0.6530 0.1135 0.076 Uiso 1 1 calc R U

loop_
_atom_site_aniso_label
_atom_site_aniso_U_11
_atom_site_aniso_U_22
_atom_site_aniso_U_33
_atom_site_aniso_U_23
_atom_site_aniso_U_13
_atom_site_aniso_U_12
Fe1 0.0214(4) 0.0179(4) 0.0142(4) -0.0016(5) 0.0008(6) -0.0018(4)
Cl1 0.109(3) 0.0414(15) 0.0493(17) -0.0054(13) 0.0226(16) -0.0110(15)
Cl2 0.0487(14) 0.0509(15) 0.0617(17) 0.0097(13) 0.0152(14) 0.0139(12)
O1 0.028(3) 0.038(3) 0.027(3) -0.008(2) -0.003(2) -0.011(2)
N4 0.023(3) 0.020(3) 0.014(3) 0.000(2) 0.003(2) 0.001(2)
N1 0.033(3) 0.021(3) 0.021(3) 0.002(3) -0.005(3) 0.007(3)
N1A 0.028(3) 0.017(3) 0.029(3) 0.005(4) 0.002(3) 0.004(2)
N6 0.029(3) 0.014(3) 0.013(3) 0.003(2) -0.005(3) 0.003(2)
C102 0.035(4) 0.045(5) 0.044(5) -0.009(5) 0.011(5) 0.005(3)
N5 0.026(3) 0.021(3) 0.012(3) -0.005(3) -0.002(2) 0.001(2)
C101 0.037(4) 0.020(4) 0.023(4) -0.003(3) -0.001(3) -0.001(3)
O101 0.027(3) 0.036(3) 0.018(3) 0.000(2) 0.004(2) 0.000(2)
N3 0.030(3) 0.025(4) 0.028(4) 0.007(3) 0.008(3) 0.003(3)
N9 0.026(3) 0.020(3) 0.021(3) -0.001(3) -0.005(3) 0.005(3)
N1B 0.045(4) 0.027(4) 0.046(5) -0.006(4) -0.001(4) 0.000(3)
C2 0.028(4) 0.018(4) 0.017(3) 0.006(3) 0.006(3) 0.005(3)
C3 0.038(4) 0.023(4) 0.016(4) 0.003(3) 0.002(3) 0.003(3)
C4 0.059(6) 0.024(4) 0.017(4) -0.001(3) 0.001(3) 0.012(4)
C5 0.039(4) 0.022(4) 0.006(4) -0.003(3) -0.006(3) 0.005(3)
C6 0.032(4) 0.016(3) 0.016(4) -0.002(3) -0.004(3) 0.005(3)
C7 0.028(4) 0.016(4) 0.022(4) -0.002(3) -0.005(3) -0.001(3)
C8 0.037(5) 0.069(7) 0.034(5) -0.027(5) 0.007(4) -0.017(5)
C9 0.028(4) 0.031(4) 0.023(5) -0.005(3) -0.005(3) -0.004(3)
C10 0.039(5) 0.042(5) 0.045(6) 0.012(5) 0.013(4) -0.010(4)
C11 0.029(4) 0.021(4) 0.017(4) 0.003(3) 0.006(3) 0.001(3)
C12 0.022(3) 0.021(3) 0.017(3) -0.002(4) 0.001(3) 0.002(2)
C13 0.021(4) 0.043(5) 0.020(4) -0.005(4) 0.005(3) -0.003(3)
C14 0.037(5) 0.043(5) 0.017(4) 0.002(4) -0.007(3) 0.000(4)
N2 0.049(4) 0.027(4) 0.017(3) -0.003(3) 0.006(3) -0.007(3)
C16 0.082(8) 0.064(8) 0.044(7) 0.011(6) 0.019(6) 0.020(7)

loop_
_atom_type_symbol
_atom_type_description
_atom_type_scat_dispersion_real
_atom_type_scat_dispersion_imag
_atom_type_scat_source
C C 0.0033 0.0016 'International Tables Vol C Tables 4.2.6.8 and 6.1.1.4'
H H 0.0000 0.0000 'International Tables Vol C Tables 4.2.6.8 and 6.1.1.4'
N N 0.0061 0.0033 'International Tables Vol C Tables 4.2.6.8 and 6.1.1.4'
O O 0.0106 0.0060 'International Tables Vol C Tables 4.2.6.8 and 6.1.1.4'
Cl Cl 0.1484 0.1585 'International Tables Vol C Tables 4.2.6.8 and 6.1.1.4'
Fe Fe 0.3463 0.8444 'International Tables Vol C Tables 4.2.6.8 and 6.1.1.4'

loop_
_geom_angle_atom_site_label_1
_geom_angle_atom_site_label_2
_geom_angle_atom_site_label_3
_geom_angle
_geom_angle_site_symmetry_1
_geom_angle_site_symmetry_3
N2 Fe1 N6 178.9(3) . .
N2 Fe1 N1 92.7(3) . .
N6 Fe1 N1 88.0(2) . .
N2 Fe1 N3 88.4(3) . .
N6 Fe1 N3 90.9(2) . .
N1 Fe1 N3 177.1(3) . .
N2 Fe1 N5 107.2(3) . .
N6 Fe1 N5 73.6(2) . .
N1 Fe1 N5 86.7(2) . .
N3 Fe1 N5 90.5(2) . .
N2 Fe1 N4 105.8(3) . .
N6 Fe1 N4 73.3(2) . .
N1 Fe1 N4 94.8(2) . .
N3 Fe1 N4 87.5(2) . .
N5 Fe1 N4 146.8(2) . .
C7 O1 C8 104.0(6) . .
C11 N4 C12 107.3(6) . .
C11 N4 Fe1 114.0(5) . .
C12 N4 Fe1 138.6(5) . .
N1A N1 Fe1 119.4(5) . .
N1B N1A N1 179.1(9) . .
C6 N6 C2 119.4(6) . .
C6 N6 Fe1 120.2(5) . .
C2 N6 Fe1 120.3(5) . .
C9 C102 H10A 109.5 . .
C9 C102 H10B 109.5 . .
H10A C102 H10B 109.5 . .
C9 C102 H10C 109.5 . .
H10A C102 H10C 109.5 . .
H10B C102 H10C 109.5 . .
C7 N5 C9 107.7(6) . .
C7 N5 Fe1 113.7(5) . .
C9 N5 Fe1 138.3(5) . .
C12 C101 H10D 109.5 . .
C12 C101 H10E 109.5 . .
H10D C101 H10E 109.5 . .
C12 C101 H10F 109.5 . .
H10D C101 H10F 109.5 . .
H10E C101 H10F 109.5 . .
C11 O101 C13 106.1(6) . .
N9 N3 Fe1 128.3(6) . .
N3 N9 N2 176.7(8) . 2_674
N6 C2 C3 121.9(7) . .
N6 C2 C11 111.6(6) . .
C3 C2 C11 126.4(7) . .
C2 C3 C4 118.8(8) . .
C2 C3 H2 120.6 . .
C4 C3 H2 120.6 . .
C3 C4 C5 118.9(7) . .
C3 C4 H9 120.5 . .
C5 C4 H9 120.5 . .
C6 C5 C4 118.0(7) . .
C6 C5 H8 121.0 . .
C4 C5 H8 121.0 . .
N6 C6 C5 122.9(8) . .
N6 C6 C7 110.9(6) . .
C5 C6 C7 126.1(7) . .
N5 C7 O1 119.6(7) . .
N5 C7 C6 121.1(7) . .
O1 C7 C6 119.2(6) . .
O1 C8 C9 105.5(7) . .
O1 C8 H7 110.6 . .
C9 C8 H7 110.6 . .
O1 C8 H3 110.6 . .
C9 C8 H3 110.6 . .
H7 C8 H3 108.8 . .
N5 C9 C10 108.8(7) . .
N5 C9 C102 108.6(6) . .
C10 C9 C102 111.2(8) . .
N5 C9 C8 102.3(7) . .
C10 C9 C8 112.5(8) . .
C102 C9 C8 112.8(8) . .
C9 C10 H4 109.5 . .
C9 C10 H5 109.5 . .
H4 C10 H5 109.5 . .
C9 C10 H6 109.5 . .
H4 C10 H6 109.5 . .
H5 C10 H6 109.5 . .
N4 C11 O101 118.9(7) . .
N4 C11 C2 120.8(7) . .
O101 C11 C2 120.3(6) . .
N4 C12 C14 110.1(6) . .
N4 C12 C101 108.8(6) . .
C14 C12 C101 111.1(7) . .
N4 C12 C13 102.8(6) . .
C14 C12 C13 112.1(6) . .
C101 C12 C13 111.6(6) . .
O101 C13 C12 104.4(6) . .
O101 C13 H11 110.9 . .
C12 C13 H11 110.9 . .
O101 C13 H10 110.9 . .
C12 C13 H10 110.9 . .
H11 C13 H10 108.9 . .
C12 C14 H14 109.5 . .
C12 C14 H13 109.5 . .
H14 C14 H13 109.5 . .
C12 C14 H12 109.5 . .
H14 C14 H12 109.5 . .
H13 C14 H12 109.5 . .
N9 N2 Fe1 137.4(6) 2_675 .
Cl1 C16 Cl2 112.4(7) . .
Cl1 C16 H17 109.1 . .
Cl2 C16 H17 109.1 . .
Cl1 C16 H16 109.1 . .
Cl2 C16 H16 109.1 . .
H17 C16 H16 107.8 . .

loop_
_geom_bond_atom_site_label_1
_geom_bond_atom_site_label_2
_geom_bond_distance
_geom_bond_site_symmetry_2
Fe1 N2 2.075(7) .
Fe1 N6 2.149(6) .
Fe1 N1 2.157(6) .
Fe1 N3 2.181(7) .
Fe1 N5 2.213(6) .
Fe1 N4 2.244(6) .
Cl1 C16 1.745(12) .
Cl2 C16 1.766(12) .
O1 C7 1.336(9) .
O1 C8 1.482(11) .
N4 C11 1.284(10) .
N4 C12 1.476(9) .
N1 N1A 1.185(10) .
N1A N1B 1.171(10) .
N6 C6 1.326(10) .
N6 C2 1.338(10) .
C102 C9 1.518(11) .
C102 H10A 0.9800 .
C102 H10B 0.9800 .
C102 H10C 0.9800 .
N5 C7 1.285(10) .
N5 C9 1.481(10) .
C101 C12 1.535(10) .
C101 H10D 0.9800 .
C101 H10E 0.9800 .
C101 H10F 0.9800 .
O101 C11 1.325(9) .
O101 C13 1.456(10) .
N3 N9 1.176(9) .
N9 N2 1.180(10) 2_674
C2 C3 1.386(10) .
C2 C11 1.469(11) .
C3 C4 1.391(12) .
C3 H2 0.9500 .
C4 C5 1.398(12) .
C4 H9 0.9500 .
C5 C6 1.385(10) .
C5 H8 0.9500 .
C6 C7 1.473(11) .
C8 C9 1.543(12) .
C8 H7 0.9900 .
C8 H3 0.9900 .
C9 C10 1.518(12) .
C10 H4 0.9800 .
C10 H5 0.9800 .
C10 H6 0.9800 .
C12 C14 1.518(11) .
C12 C13 1.552(10) .
C13 H11 0.9900 .
C13 H10 0.9900 .
C14 H14 0.9800 .
C14 H13 0.9800 .
C14 H12 0.9800 .
N2 N9 1.180(10) 2_675
C16 H17 0.9900 .
C16 H16 0.9900 .

loop_
_geom_hbond_atom_site_label_D
_geom_hbond_atom_site_label_H
_geom_hbond_atom_site_label_A
_geom_hbond_distance_DH
_geom_hbond_distance_HA
_geom_hbond_distance_DA
_geom_hbond_angle_DHA
_geom_hbond_site_symmetry_A
C16 H16 N1B 0.99 2.67 3.466(15) 137.9 .
C16 H17 O101 0.99 2.49 3.296(14) 138.9 4_465
C14 H13 Cl2 0.98 2.96 3.807(9) 145.5 3_655
C13 H10 N1B 0.99 2.49 3.415(12) 155.1 4_565
C8 H3 N1B 0.99 2.66 3.443(13) 136.3 4_465
C16 H17 O101 0.99 2.49 3.296(14) 138.9 4_465
C16 H16 N1B 0.99 2.67 3.466(15) 137.9 .
C14 H13 Cl2 0.98 2.96 3.807(9) 145.5 3_655
C13 H10 N1B 0.99 2.49 3.415(12) 155.1 4_565
C8 H3 N1B 0.99 2.66 3.443(13) 136.3 4_465
C8 H3 N1B 0.99 2.66 3.443(13) 136.3 4_465
C13 H10 N1B 0.99 2.49 3.415(12) 155.1 4_565
C14 H13 Cl2 0.98 2.96 3.807(9) 145.5 3_655
C16 H16 N1B 0.99 2.67 3.466(15) 137.9 .
C16 H17 O101 0.99 2.49 3.296(14) 138.9 4_465
C8 H3 N1B 0.99 2.66 3.443(13) 136.3 4_465
C13 H10 N1B 0.99 2.49 3.415(12) 155.1 4_565
C14 H13 Cl2 0.98 2.96 3.807(9) 145.5 3_655
C16 H17 O101 0.99 2.49 3.296(14) 138.9 4_465
C16 H16 N1B 0.99 2.67 3.466(15) 137.9 .

loop_
_geom_torsion_atom_site_label_1
_geom_torsion_atom_site_label_2
_geom_torsion_atom_site_label_3
_geom_torsion_atom_site_label_4
_geom_torsion
C6 N6 C2 C3 -0.3(11)
Fe1 N6 C2 C3 175.2(5)
C6 N6 C2 C11 -178.4(6)
Fe1 N6 C2 C11 -2.9(8)
N6 C2 C3 C4 1.7(11)
C11 C2 C3 C4 179.4(7)
C2 C3 C4 C5 -2.0(11)
C3 C4 C5 C6 1.0(11)
C2 N6 C6 C5 -0.7(11)
Fe1 N6 C6 C5 -176.2(6)
C2 N6 C6 C7 179.3(6)
Fe1 N6 C6 C7 3.8(8)
C4 C5 C6 N6 0.4(11)
C4 C5 C6 C7 -179.7(7)
C9 N5 C7 O1 -1.0(9)
Fe1 N5 C7 O1 173.6(5)
C9 N5 C7 C6 179.6(7)
Fe1 N5 C7 C6 -5.8(9)
C8 O1 C7 N5 -5.1(10)
C8 O1 C7 C6 174.3(8)
N6 C6 C7 N5 1.6(10)
C5 C6 C7 N5 -178.4(7)
N6 C6 C7 O1 -177.8(7)
C5 C6 C7 O1 2.2(11)
C7 O1 C8 C9 8.5(10)
C7 N5 C9 C10 125.5(7)
Fe1 N5 C9 C10 -47.0(10)
C7 N5 C9 C102 -113.2(8)
Fe1 N5 C9 C102 74.2(10)
C7 N5 C9 C8 6.3(9)
Fe1 N5 C9 C8 -166.3(7)
O1 C8 C9 N5 -8.9(10)
O1 C8 C9 C10 -125.6(8)
O1 C8 C9 C102 107.6(9)
C12 N4 C11 O101 1.3(9)
Fe1 N4 C11 O101 179.2(5)
C12 N4 C11 C2 -178.3(6)
Fe1 N4 C11 C2 -0.4(9)
C13 O101 C11 N4 3.0(9)
C13 O101 C11 C2 -177.3(7)
N6 C2 C11 N4 2.1(10)
C3 C2 C11 N4 -175.9(7)
N6 C2 C11 O101 -177.5(6)
C3 C2 C11 O101 4.5(11)
C11 N4 C12 C14 -124.3(7)
Fe1 N4 C12 C14 58.6(9)
C11 N4 C12 C101 113.7(7)
Fe1 N4 C12 C101 -63.4(9)
C11 N4 C12 C13 -4.7(7)
Fe1 N4 C12 C13 178.2(6)
C11 O101 C13 C12 -5.7(8)
N4 C12 C13 O101 6.2(8)
C14 C12 C13 O101 124.5(7)
C101 C12 C13 O101 -110.2(7)
